data_4122139
loop_
_publ_author_name
'Qin, Changming'
'Davies, Huw M. L.'

_publ_section_title
;
 Role of sterically demanding chiral dirhodium catalysts in site-selective
 C-h functionalization of activated primary C-h bonds.
;
_journal_issue 27
_journal_name_full 'Journal of the American Chemical Society'
_journal_page_first 9792
_journal_page_last 9796
_journal_paper_doi 10.1021/ja504797x
_journal_volume 136
_journal_year 2014
_chemical_absolute_configuration ad
_chemical_formula_moiety 'C22 H24 Br Cl3 O2'
_chemical_formula_sum 'C22 H24 Br Cl3 O2'
_chemical_formula_weight 506.67
_chemical_name_systematic
;
 ?
;
_space_group_crystal_system monoclinic
_space_group_IT_number 4
_space_group_name_Hall 'P 2yb'
_space_group_name_H-M_alt 'P 1 21 1'
_symmetry_space_group_name_Hall 'P 2yb'
_symmetry_space_group_name_H-M 'P 1 21 1'
_atom_sites_solution_hydrogens geom
_atom_sites_solution_primary direct
_audit_creation_date 2013-12-11
_audit_creation_method
;
Olex2 1.2-beta
(compiled 2013.11.15 svn.r2834 for OlexSys, GUI svn.r4720)
;
_cell_angle_alpha 90
_cell_angle_beta 105.1848(16)
_cell_angle_gamma 90
_cell_formula_units_Z 2
_cell_length_a 11.0837(14)
_cell_length_b 5.7610(7)
_cell_length_c 18.212(2)
_cell_measurement_reflns_used 5604
_cell_measurement_temperature 110(2)
_cell_measurement_theta_max 27.511
_cell_measurement_theta_min 2.474
_cell_volume 1122.3(2)
_computing_cell_refinement 'SAINT v8.32B (Bruker, 2013)'
_computing_data_collection 'APEX2 v2011.2-4 (Bruker, 2011)'
_computing_data_reduction 'SAINT v8.32B (Bruker, 2013)'
_computing_molecular_graphics 'Olex2 (Dolomanov et al., 2009)'
_computing_publication_material 'Olex2 (Dolomanov et al., 2009)'
_computing_structure_refinement 'ShelXL (Sheldrick, 2008)'
_computing_structure_solution 'XT (Sheldrick, 2008)'
_diffrn_ambient_temperature 110(2)
_diffrn_detector_area_resol_mean 512
_diffrn_measured_fraction_theta_full 0.999
_diffrn_measured_fraction_theta_max 0.999
_diffrn_measurement_device_type 'Bruker APEX-II CCD'
_diffrn_measurement_method '\f and \w scans'
_diffrn_radiation_monochromator graphite
_diffrn_radiation_type MoK\a
_diffrn_radiation_wavelength 0.71073
_diffrn_reflns_av_R_equivalents 0.0490
_diffrn_reflns_av_unetI/netI 0.0689
_diffrn_reflns_Laue_measured_fraction_full 0.999
_diffrn_reflns_Laue_measured_fraction_max 0.999
_diffrn_reflns_limit_h_max 13
_diffrn_reflns_limit_h_min -13
_diffrn_reflns_limit_k_max 7
_diffrn_reflns_limit_k_min -7
_diffrn_reflns_limit_l_max 22
_diffrn_reflns_limit_l_min -22
_diffrn_reflns_number 19633
_diffrn_reflns_point_group_measured_fraction_full 0.989
_diffrn_reflns_point_group_measured_fraction_max 0.990
_diffrn_reflns_theta_full 26.000
_diffrn_reflns_theta_max 26.372
_diffrn_reflns_theta_min 1.904
_diffrn_source 'fine-focus sealed tube'
_diffrn_standards_number 0
_exptl_absorpt_coefficient_mu 2.204
_exptl_absorpt_correction_T_max 0.745553
_exptl_absorpt_correction_T_min 0.447631
_exptl_absorpt_correction_type multi-scan
_exptl_absorpt_process_details
;
 TWINABS-2012/1 (Bruker,2012) was used for absorption correction.
 
For component 1:
 wR2(int) was 0.0941 before and 0.0673 after correction.
 The Ratio of minimum to maximum transmission not present.
 The \l/2 correction factor is Not present
 
For component 2:
 wR2(int) was 0.1521 before and 0.0691 after correction.
 The Ratio of minimum to maximum transmission is 0.60.
 The \l/2 correction factor is Not present

Final HKLF 4 output contains 19632 reflections, Rint = 0.0490
 (12184 with I > 3sig(I), Rint = 0.0428)
;
_exptl_crystal_colour colourless
_exptl_crystal_density_diffrn 1.499
_exptl_crystal_description needle
_exptl_crystal_F_000 516
_exptl_crystal_recrystallization_method 'The material was recrystallised from hexane by slow evaporation'
_exptl_crystal_size_max 0.557
_exptl_crystal_size_mid 0.25
_exptl_crystal_size_min 0.136
_refine_diff_density_max 1.136
_refine_diff_density_min -0.352
_refine_diff_density_rms 0.094
_refine_ls_abs_structure_details
;
 Flack x determined using 1674 quotients [(I+)-(I-)]/[(I+)+(I-)]
 (Parsons and Flack (2004), Acta Cryst. A60, s61).
;
_refine_ls_abs_structure_Flack 0.028(6)
_refine_ls_extinction_method none
_refine_ls_goodness_of_fit_ref 1.080
_refine_ls_hydrogen_treatment mixed
_refine_ls_matrix_type full
_refine_ls_number_parameters 256
_refine_ls_number_reflns 4787
_refine_ls_number_restraints 202
_refine_ls_restrained_S_all 1.074
_refine_ls_R_factor_all 0.0482
_refine_ls_R_factor_gt 0.0425
_refine_ls_shift/su_max 0.001
_refine_ls_shift/su_mean 0.000
_refine_ls_structure_factor_coef Fsqd
_refine_ls_weighting_details 'w=1/[\s^2^(Fo^2^)+(0.0427P)^2^+0.3705P] where P=(Fo^2^+2Fc^2^)/3'
_refine_ls_weighting_scheme calc
_refine_ls_wR_factor_gt 0.0982
_refine_ls_wR_factor_ref 0.1049
_reflns_Friedel_coverage 0.795
_reflns_Friedel_fraction_full 0.977
_reflns_Friedel_fraction_max 0.978
_reflns_number_gt 4370
_reflns_number_total 4787
_reflns_threshold_expression 'I > 2\s(I)'
_cod_data_source_file ja504797x_si_002.cif
_cod_data_source_block twin5
_cod_depositor_comments 'Adding full bibliography for 4122138--4122139.cif.'
_cod_database_code 4122139
_shelxl_version_number 2013-3
_shelx_space_group_comment
;
The symmetry employed for this shelxl refinement is uniquely defined
by the following loop, which should always be used as a source of
symmetry information in preference to the above space-group names.
They are only intended as comments.
;
_shelx_estimated_absorpt_t_max 0.754
_shelx_estimated_absorpt_t_min 0.373
_olex2_refinement_description
;
1. Fixed Uiso
 At 1.2 times of:
  All C(H) groups, All C(H,H) groups
 At 1.5 times of:
  All C(H,H,H) groups
2. Rigid bond restraints
 All non-hydrogen atoms
 with sigma for 1-2 distances of 0.01 and sigma for 1-3 distances of 0.01
3. Rigid body (RIGU) restrains
 C4, C7, C20, C8, C9
 with sigma for 1-2 distances of 0.002 and sigma for 1-3 distances of 0.002
 C9, C14, C13, C12, C15, C16, C17, C18, C19, C11, C10
 with sigma for 1-2 distances of 0.002 and sigma for 1-3 distances of 0.002
 O1, C21, C22, Cl1, Cl3, Cl2
 with sigma for 1-2 distances of 0.002 and sigma for 1-3 distances of 0.002
4.a Ternary CH refined with riding coordinates:
 C7(H7), C17(H17)
4.b Secondary CH2 refined with riding coordinates:
 C21(H21A,H21B), C8(H8A,H8B), C15(H15A,H15B), C16(H16A,H16B)
4.c Aromatic/amide H refined with riding coordinates:
 C6(H6), C14(H14), C3(H3), C5(H5), C13(H13), C2(H2), C11(H11), C10(H10)
4.d Idealised Me refined as rotating group:
 C19(H19A,H19B,H19C), C18(H18A,H18B,H18C)
;

loop_
_space_group_symop_operation_xyz
'x, y, z'
'-x, y+1/2, -z'

loop_
_atom_site_label
_atom_site_type_symbol
_atom_site_fract_x
_atom_site_fract_y
_atom_site_fract_z
_atom_site_U_iso_or_equiv
_atom_site_adp_type
_atom_site_occupancy
_atom_site_site_symmetry_order
_atom_site_calc_flag
_atom_site_refinement_flags_posn
_atom_site_refinement_flags_adp
Br1 Br 0.58065(5) 0.50711(11) 0.68487(3) 0.03205(19) Uani 1 1 d . U
Cl3 Cl 0.56955(12) 0.7797(2) 0.06782(7) 0.0261(3) Uani 1 1 d . U
Cl1 Cl 0.60746(16) 0.3156(2) 0.12753(8) 0.0348(4) Uani 1 1 d . U
Cl2 Cl 0.80875(13) 0.6490(3) 0.16831(8) 0.0344(4) Uani 1 1 d . U
O2 O 0.7646(3) 0.8064(7) 0.3505(2) 0.0238(8) Uani 1 1 d . U
O1 O 0.6434(3) 0.5325(7) 0.27748(18) 0.0223(7) Uani 1 1 d . U
C6 C 0.6075(5) 0.2788(11) 0.5507(3) 0.0241(11) Uani 1 1 d . U
H6 H 0.5583 0.1593 0.5642 0.029 Uiso 1 1 calc R .
C1 C 0.6380(5) 0.4748(11) 0.5949(3) 0.0236(11) Uani 1 1 d . U
C14 C 0.9703(5) 0.2199(10) 0.3033(3) 0.0245(11) Uani 1 1 d . U
H14 H 0.9220 0.0867 0.3074 0.029 Uiso 1 1 calc R .
C3 C 0.7499(5) 0.6308(10) 0.5109(3) 0.0207(10) Uani 1 1 d . U
H3 H 0.7980 0.7516 0.4971 0.025 Uiso 1 1 calc R .
C21 C 0.5985(5) 0.6909(10) 0.2160(3) 0.0233(11) Uani 1 1 d . U
H21A H 0.6293 0.8493 0.2316 0.028 Uiso 1 1 calc R .
H21B H 0.5060 0.6940 0.2018 0.028 Uiso 1 1 calc R .
C5 C 0.6505(5) 0.2601(10) 0.4856(3) 0.0225(11) Uani 1 1 d . U
H5 H 0.6312 0.1251 0.4547 0.027 Uiso 1 1 calc R .
C9 C 0.9796(5) 0.4015(10) 0.3553(3) 0.0220(10) Uani 1 1 d . U
C20 C 0.7298(5) 0.6093(9) 0.3404(3) 0.0185(10) Uani 1 1 d . U
C4 C 0.7213(5) 0.4359(9) 0.4650(3) 0.0202(11) Uani 1 1 d . U
C8 C 0.9167(5) 0.3935(11) 0.4190(3) 0.0247(11) Uani 1 1 d . U
H8A H 0.9487 0.5240 0.4541 0.030 Uiso 1 1 calc R .
H8B H 0.9415 0.2478 0.4478 0.030 Uiso 1 1 calc R .
C13 C 1.0307(5) 0.2319(11) 0.2457(3) 0.0277(12) Uani 1 1 d . U
H13 H 1.0227 0.1066 0.2109 0.033 Uiso 1 1 calc R .
C12 C 1.1032(5) 0.4242(10) 0.2378(3) 0.0275(11) Uani 1 1 d . U
C2 C 0.7097(5) 0.6533(10) 0.5771(3) 0.0216(11) Uani 1 1 d . U
H2 H 0.7306 0.7861 0.6088 0.026 Uiso 1 1 calc R .
C11 C 1.1128(5) 0.6049(11) 0.2895(3) 0.0252(11) Uani 1 1 d . U
H11 H 1.1615 0.7376 0.2854 0.030 Uiso 1 1 calc R .
C7 C 0.7717(5) 0.4067(10) 0.3949(3) 0.0196(10) Uani 1 1 d . U
H7 H 0.7379 0.2593 0.3683 0.023 Uiso 1 1 calc R .
C10 C 1.0514(5) 0.5937(10) 0.3478(3) 0.0235(11) Uani 1 1 d . U
H10 H 1.0590 0.7192 0.3825 0.028 Uiso 1 1 calc R .
C17 C 1.2200(6) 0.6650(13) 0.0666(4) 0.0377(14) Uani 1 1 d . U
H17 H 1.3014 0.5803 0.0822 0.045 Uiso 1 1 calc R .
C19 C 1.2482(7) 0.9153(14) 0.0531(5) 0.0483(17) Uani 1 1 d . U
H19A H 1.2910 0.9238 0.0124 0.072 Uiso 1 1 calc GR .
H19B H 1.3020 0.9811 0.0999 0.072 Uiso 1 1 calc GR .
H19C H 1.1699 1.0033 0.0382 0.072 Uiso 1 1 calc GR .
C15 C 1.1684(7) 0.4344(12) 0.1745(4) 0.0402(15) Uani 1 1 d . U
H15A H 1.2576 0.3952 0.1963 0.048 Uiso 1 1 calc R .
H15B H 1.1321 0.3129 0.1367 0.048 Uiso 1 1 calc R .
C22 C 0.6449(5) 0.6127(9) 0.1485(3) 0.0210(10) Uani 1 1 d . U
C18 C 1.1442(7) 0.5563(16) -0.0056(4) 0.0508(19) Uani 1 1 d . U
H18A H 1.0675 0.6461 -0.0253 0.076 Uiso 1 1 calc GR .
H18B H 1.1227 0.3967 0.0046 0.076 Uiso 1 1 calc GR .
H18C H 1.1931 0.5551 -0.0434 0.076 Uiso 1 1 calc GR .
C16 C 1.1617(7) 0.6598(15) 0.1339(4) 0.0473(16) Uani 1 1 d . U
H16A H 1.2034 0.7792 0.1710 0.057 Uiso 1 1 calc R .
H16B H 1.0726 0.7045 0.1153 0.057 Uiso 1 1 calc R .

loop_
_atom_site_aniso_label
_atom_site_aniso_U_11
_atom_site_aniso_U_22
_atom_site_aniso_U_33
_atom_site_aniso_U_23
_atom_site_aniso_U_13
_atom_site_aniso_U_12
Br1 0.0303(3) 0.0509(4) 0.0181(3) 0.0035(3) 0.01185(19) -0.0002(3)
Cl3 0.0344(7) 0.0272(7) 0.0145(6) 0.0025(5) 0.0024(5) 0.0046(5)
Cl1 0.0613(10) 0.0209(7) 0.0208(7) -0.0037(6) 0.0083(6) -0.0026(6)
Cl2 0.0250(7) 0.0535(10) 0.0250(7) 0.0092(7) 0.0070(5) 0.0040(6)
O2 0.032(2) 0.021(2) 0.0181(18) -0.0008(16) 0.0061(15) -0.0038(17)
O1 0.0255(16) 0.0245(19) 0.0157(15) -0.0027(16) 0.0034(12) 0.0004(16)
C6 0.022(2) 0.029(3) 0.022(3) 0.006(2) 0.007(2) -0.003(2)
C1 0.023(2) 0.032(3) 0.015(2) 0.006(2) 0.0030(18) 0.001(2)
C14 0.028(3) 0.027(3) 0.020(2) 0.0035(19) 0.0072(19) 0.0028(19)
C3 0.022(2) 0.024(3) 0.018(2) 0.003(2) 0.008(2) -0.003(2)
C21 0.029(3) 0.026(3) 0.014(2) -0.0019(18) 0.0046(18) 0.004(2)
C5 0.022(2) 0.024(3) 0.019(2) -0.001(2) 0.0018(19) -0.002(2)
C9 0.022(2) 0.027(2) 0.016(2) 0.0035(18) 0.0042(17) 0.0051(18)
C20 0.021(2) 0.022(3) 0.015(2) -0.0038(19) 0.0079(18) 0.0020(18)
C4 0.018(2) 0.027(3) 0.014(2) 0.0036(18) 0.0018(17) 0.0029(18)
C8 0.026(2) 0.032(3) 0.016(2) 0.004(2) 0.0061(18) 0.004(2)
C13 0.037(3) 0.026(3) 0.022(2) 0.000(2) 0.010(2) 0.005(2)
C12 0.030(3) 0.032(3) 0.022(2) 0.0057(19) 0.009(2) 0.0077(19)
C2 0.024(3) 0.023(3) 0.017(2) 0.002(2) 0.005(2) 0.002(2)
C11 0.022(2) 0.030(3) 0.023(2) 0.0051(19) 0.0063(19) 0.0018(19)
C7 0.025(2) 0.020(2) 0.015(2) -0.0025(19) 0.0068(17) -0.0004(18)
C10 0.024(2) 0.027(3) 0.018(2) 0.0003(19) 0.0046(18) 0.0028(18)
C17 0.036(3) 0.050(3) 0.033(3) 0.007(3) 0.021(2) 0.011(3)
C19 0.046(4) 0.051(3) 0.054(4) -0.005(3) 0.024(3) 0.002(3)
C15 0.051(4) 0.040(3) 0.040(3) 0.007(2) 0.030(3) 0.016(3)
C22 0.027(2) 0.019(2) 0.017(2) 0.0007(17) 0.0041(17) 0.0029(18)
C18 0.051(4) 0.060(5) 0.049(3) -0.009(3) 0.027(3) -0.009(3)
C16 0.057(4) 0.050(4) 0.044(3) 0.008(3) 0.030(3) 0.012(3)

loop_
_atom_type_symbol
_atom_type_description
_atom_type_scat_dispersion_real
_atom_type_scat_dispersion_imag
_atom_type_scat_source
C C 0.0033 0.0016 'International Tables Vol C Tables 4.2.6.8 and 6.1.1.4'
H H 0.0000 0.0000 'International Tables Vol C Tables 4.2.6.8 and 6.1.1.4'
Br Br -0.2901 2.4595 'International Tables Vol C Tables 4.2.6.8 and 6.1.1.4'
Cl Cl 0.1484 0.1585 'International Tables Vol C Tables 4.2.6.8 and 6.1.1.4'
O O 0.0106 0.0060 'International Tables Vol C Tables 4.2.6.8 and 6.1.1.4'

loop_
_geom_angle_atom_site_label_1
_geom_angle_atom_site_label_2
_geom_angle_atom_site_label_3
_geom_angle
C20 O1 C21 118.5(4)
C1 C6 C5 118.3(5)
C6 C1 Br1 119.6(4)
C6 C1 C2 122.6(5)
C2 C1 Br1 117.8(4)
C13 C14 C9 120.8(6)
C4 C3 C2 121.4(5)
O1 C21 C22 108.8(4)
C4 C5 C6 121.0(5)
C14 C9 C8 122.3(5)
C10 C9 C14 118.1(5)
C10 C9 C8 119.6(5)
O2 C20 O1 124.4(5)
O2 C20 C7 126.5(5)
O1 C20 C7 109.1(4)
C3 C4 C5 118.9(5)
C3 C4 C7 121.1(5)
C5 C4 C7 119.9(5)
C9 C8 C7 115.8(4)
C14 C13 C12 121.5(6)
C13 C12 C15 120.8(6)
C11 C12 C13 117.9(5)
C11 C12 C15 121.3(6)
C1 C2 C3 117.6(5)
C12 C11 C10 120.8(5)
C20 C7 C4 110.1(4)
C20 C7 C8 109.7(5)
C4 C7 C8 110.2(4)
C9 C10 C11 120.9(5)
C19 C17 C16 107.4(6)
C18 C17 C19 110.4(6)
C18 C17 C16 116.0(6)
C16 C15 C12 116.2(5)
Cl3 C22 Cl1 108.2(3)
Cl2 C22 Cl3 109.9(3)
Cl2 C22 Cl1 109.1(3)
C21 C22 Cl3 108.9(4)
C21 C22 Cl1 110.4(4)
C21 C22 Cl2 110.3(4)
C15 C16 C17 116.1(6)

loop_
_geom_bond_atom_site_label_1
_geom_bond_atom_site_label_2
_geom_bond_distance
Br1 C1 1.916(5)
Cl3 C22 1.772(5)
Cl1 C22 1.779(6)
Cl2 C22 1.769(6)
O2 C20 1.198(7)
O1 C21 1.428(6)
O1 C20 1.361(6)
C6 C1 1.376(8)
C6 C5 1.393(8)
C1 C2 1.389(8)
C14 C9 1.397(8)
C14 C13 1.385(8)
C3 C4 1.386(8)
C3 C2 1.396(7)
C21 C22 1.520(7)
C5 C4 1.391(8)
C9 C8 1.503(8)
C9 C10 1.391(8)
C20 C7 1.523(8)
C4 C7 1.531(7)
C8 C7 1.553(7)
C13 C12 1.398(9)
C12 C11 1.389(8)
C12 C15 1.513(8)
C11 C10 1.403(8)
C17 C19 1.509(11)
C17 C18 1.500(10)
C17 C16 1.527(9)
C15 C16 1.487(10)

loop_
_geom_torsion_atom_site_label_1
_geom_torsion_atom_site_label_2
_geom_torsion_atom_site_label_3
_geom_torsion_atom_site_label_4
_geom_torsion
Br1 C1 C2 C3 -179.1(4)
O2 C20 C7 C4 69.5(7)
O2 C20 C7 C8 -52.0(7)
O1 C21 C22 Cl3 170.8(4)
O1 C21 C22 Cl1 52.1(5)
O1 C21 C22 Cl2 -68.6(5)
O1 C20 C7 C4 -109.5(5)
O1 C20 C7 C8 129.0(4)
C6 C1 C2 C3 0.9(7)
C6 C5 C4 C3 0.7(7)
C6 C5 C4 C7 177.6(5)
C1 C6 C5 C4 -0.8(7)
C14 C9 C8 C7 -68.8(7)
C14 C9 C10 C11 0.0(7)
C14 C13 C12 C11 -0.1(8)
C14 C13 C12 C15 -180.0(5)
C3 C4 C7 C20 -58.3(6)
C3 C4 C7 C8 62.9(6)
C21 O1 C20 O2 5.8(7)
C21 O1 C20 C7 -175.2(4)
C5 C6 C1 Br1 180.0(4)
C5 C6 C1 C2 0.0(8)
C5 C4 C7 C20 124.8(5)
C5 C4 C7 C8 -114.0(5)
C9 C14 C13 C12 0.3(8)
C9 C8 C7 C20 -49.6(7)
C9 C8 C7 C4 -171.0(5)
C20 O1 C21 C22 112.0(5)
C4 C3 C2 C1 -1.0(7)
C8 C9 C10 C11 179.1(5)
C13 C14 C9 C8 -179.2(5)
C13 C14 C9 C10 -0.2(8)
C13 C12 C11 C10 -0.1(8)
C13 C12 C15 C16 136.9(7)
C12 C11 C10 C9 0.1(8)
C12 C15 C16 C17 -176.0(6)
C2 C3 C4 C5 0.2(7)
C2 C3 C4 C7 -176.7(5)
C11 C12 C15 C16 -43.0(9)
C10 C9 C8 C7 112.1(6)
C19 C17 C16 C15 -158.7(7)
C15 C12 C11 C10 179.8(5)
C18 C17 C16 C15 77.3(9)
